data_2008186
loop_
_publ_author_name
'Bats, Jan W.'
'Berger, Bernd'
'Gerlach, Matthias'
'Reggelin, Michael'

_publ_section_title
;(+)-(1<i>R</i>,5<i>S</i>,6<i>R</i>)-1-[3-(9,9-Dimethyl-4,4-dioxo-4\l^6^-thiatricyclo[6.1.1.0^2,6^]dec-2-en-5-yl)-2-<i>tert</i>-butyldimethylsilyloxy-4,6-dimethoxyphenyl]-3-methylbutan-1-one
 methyl <i>tert</i>-butyl ethersolvate at 133K
;
_journal_issue 2
_journal_name_full 'Acta Crystallographica Section C'
_journal_page_first IUC9900002
_journal_paper_doi 10.1107/S0108270199099837
_journal_volume 55
_journal_year 1999
_chemical_formula_iupac 'C30 H46 O6 S Si, 0.5C5 H12 O'
_chemical_formula_moiety 'C30 H46 O6 S Si, 0.5C5 H12 O'
_chemical_formula_sum 'C32.5 H52 O6.5 S Si'
_chemical_formula_weight 606.89
_chemical_name_systematic
;(+)-(1R,5S,6R)-1-[3-(9,9-Dimethyl-4,4-dioxo-4\l^6^-thiatricyclo[6.1.1.0^2,6^]-
dec-2-en-5-yl)-2-tert-butyldimethylsilyloxy-4,6-dimethoxy-phenyl]-3-methyl-
butan-1-one
;
_space_group_IT_number 19
_symmetry_cell_setting orthorhombic
_symmetry_space_group_name_Hall 'P 2ac 2ab'
_symmetry_space_group_name_H-M 'P 21 21 21'
_cell_angle_alpha 90.00
_cell_angle_beta 90.00
_cell_angle_gamma 90.00
_cell_formula_units_Z 8
_cell_length_a 13.129(3)
_cell_length_b 19.201(4)
_cell_length_c 27.672(6)
_cell_measurement_reflns_used 134
_cell_measurement_temperature 133(2)
_cell_measurement_theta_max 23
_cell_measurement_theta_min 3
_cell_volume 6976(3)
_computing_cell_refinement SMART
_computing_data_collection 'SMART (Siemens, 1995) '
_computing_data_reduction 'SAINT (Siemens, 1995)'
_computing_molecular_graphics 'XP in SHELXTL'
_computing_publication_material 'CIF in SHELXL97'
_computing_structure_refinement 'SHELXL97 (Sheldrick, 1997)'
_computing_structure_solution 'SHELXS in SHELXTL (Sheldrick, 1996a)'
_diffrn_ambient_temperature 133(2)
_diffrn_measured_fraction_theta_full 0.866
_diffrn_measured_fraction_theta_max 0.866
_diffrn_measurement_device_type 'Siemens SMART'
_diffrn_measurement_method \w
_diffrn_radiation_monochromator graphite
_diffrn_radiation_source 'fine-focus sealed tube'
_diffrn_radiation_type MoK\a
_diffrn_radiation_wavelength 0.71073
_diffrn_reflns_av_R_equivalents 0.089
_diffrn_reflns_av_sigmaI/netI 0.0832
_diffrn_reflns_limit_h_max 17
_diffrn_reflns_limit_h_min -17
_diffrn_reflns_limit_k_max 21
_diffrn_reflns_limit_k_min -22
_diffrn_reflns_limit_l_max 34
_diffrn_reflns_limit_l_min -31
_diffrn_reflns_number 74444
_diffrn_reflns_theta_full 27.98
_diffrn_reflns_theta_max 27.98
_diffrn_reflns_theta_min 1.47
_diffrn_standards_decay_% 0.0
_diffrn_standards_interval_time 540
_diffrn_standards_number 332
_exptl_absorpt_coefficient_mu 0.167
_exptl_absorpt_correction_T_max 1.000
_exptl_absorpt_correction_T_min 0.852
_exptl_absorpt_correction_type 'empirical (SADABS; Sheldrick, 1996b)'
_exptl_crystal_colour colorless
_exptl_crystal_density_diffrn 1.156
_exptl_crystal_density_method 'not measured'
_exptl_crystal_description rod
_exptl_crystal_F_000 2632
_exptl_crystal_size_max 0.84
_exptl_crystal_size_mid 0.12
_exptl_crystal_size_min 0.10
_refine_diff_density_max 0.385
_refine_diff_density_min -0.324
_refine_ls_abs_structure_details 'Flack (1983)'
_refine_ls_abs_structure_Flack 0.01(7)
_refine_ls_extinction_coef 0.00168(12)
_refine_ls_extinction_method SHELXL
_refine_ls_goodness_of_fit_ref 1.096
_refine_ls_hydrogen_treatment mixed
_refine_ls_matrix_type full
_refine_ls_number_parameters 766
_refine_ls_number_reflns 13583
_refine_ls_number_restraints 0
_refine_ls_restrained_S_all 1.096
_refine_ls_R_factor_all 0.103
_refine_ls_R_factor_gt 0.061
_refine_ls_shift/su_max 0.005
_refine_ls_shift/su_mean 0.000
_refine_ls_structure_factor_coef Fsqd
_refine_ls_weighting_details 'calc w = 1/[\s^2^(Fo^2^)+(0.03P)^2^+4.80P] where P = (Fo^2^+2Fc^2^)/3'
_refine_ls_weighting_scheme calc
_refine_ls_wR_factor_ref 0.114
_reflns_number_gt 9906
_reflns_number_total 13583
_reflns_threshold_expression I>2\s(I)
_cod_data_source_file qa0081.cif
_cod_data_source_block qa0081
_cod_original_formula_sum 'C32.50 H52 O6.50 S Si'
_cod_database_code 2008186

loop_
_symmetry_equiv_pos_as_xyz
'x, y, z'
'-x+1/2, -y, z+1/2'
'-x, y+1/2, -z+1/2'
'x+1/2, -y+1/2, -z'

loop_
_atom_site_label
_atom_site_fract_x
_atom_site_fract_y
_atom_site_fract_z
_atom_site_U_iso_or_equiv
_atom_site_adp_type
_atom_site_calc_flag
_atom_site_refinement_flags
_atom_site_occupancy
_atom_site_disorder_assembly
_atom_site_disorder_group
_atom_site_type_symbol
C1 0.9242(2) 0.24732(17) 0.79034(11) 0.0201(7) Uani d . 1 . . C
C6 1.0049(2) 0.24196(17) 0.82288(11) 0.0195(7) Uani d . 1 . . C
C5 0.9827(2) 0.24418(18) 0.87243(12) 0.0206(8) Uani d . 1 . . C
C4 0.8834(2) 0.24921(18) 0.88892(12) 0.0221(8) Uani d . 1 . . C
H4 0.8693 0.2500 0.9226 0.027 Uiso calc R 1 . . H
C3 0.8045(3) 0.25309(19) 0.85535(12) 0.0246(8) Uani d . 1 . . C
C2 0.8214(2) 0.25216(18) 0.80545(11) 0.0214(8) Uani d . 1 . . C
O1 0.94553(17) 0.24652(12) 0.74178(7) 0.0235(5) Uani d . 1 . . O
Si1 0.98011(7) 0.31324(5) 0.70584(3) 0.0235(2) Uani d . 1 . . Si
C25 0.8969(3) 0.38952(18) 0.71714(12) 0.0282(9) Uani d . 1 . . C
H25C 0.8272 0.3787 0.7069 0.042 Uiso calc R 1 . . H
H25B 0.9222 0.4296 0.6988 0.042 Uiso calc R 1 . . H
H25A 0.8973 0.4006 0.7517 0.042 Uiso calc R 1 . . H
C26 1.1123(3) 0.3423(2) 0.71774(14) 0.0342(9) Uani d . 1 . . C
H26C 1.1293 0.3809 0.6961 0.051 Uiso calc R 1 . . H
H26B 1.1593 0.3035 0.7121 0.051 Uiso calc R 1 . . H
H26A 1.1181 0.3577 0.7514 0.051 Uiso calc R 1 . . H
C27 0.9687(3) 0.2750(2) 0.64334(12) 0.0287(9) Uani d . 1 . . C
C28 0.8561(3) 0.2672(3) 0.62894(13) 0.0483(12) Uani d . 1 . . C
H28C 0.8216 0.2365 0.6521 0.073 Uiso calc R 1 . . H
H28B 0.8516 0.2470 0.5965 0.073 Uiso calc R 1 . . H
H28A 0.8233 0.3130 0.6291 0.073 Uiso calc R 1 . . H
C29 1.0213(3) 0.3237(2) 0.60704(12) 0.0364(10) Uani d . 1 . . C
H29C 0.9895 0.3698 0.6085 0.055 Uiso calc R 1 . . H
H29B 1.0141 0.3046 0.5744 0.055 Uiso calc R 1 . . H
H29A 1.0937 0.3276 0.6152 0.055 Uiso calc R 1 . . H
C30 1.0207(4) 0.2037(2) 0.64203(14) 0.0450(11) Uani d . 1 . . C
H30C 1.0152 0.1841 0.6094 0.067 Uiso calc R 1 . . H
H30B 0.9875 0.1725 0.6652 0.067 Uiso calc R 1 . . H
H30A 1.0927 0.2090 0.6506 0.067 Uiso calc R 1 . . H
C7 1.1125(3) 0.22545(18) 0.80717(11) 0.0221(8) Uani d . 1 . . C
O4 1.18254(18) 0.26404(13) 0.81729(8) 0.0283(6) Uani d . 1 . . O
C8 1.1283(3) 0.15651(18) 0.78270(13) 0.0269(8) Uani d . 1 . . C
H8B 1.0888 0.1566 0.7522 0.032 Uiso calc R 1 . . H
H8A 1.0992 0.1197 0.8037 0.032 Uiso calc R 1 . . H
C9 1.2380(3) 0.1366(2) 0.77083(14) 0.0337(10) Uani d . 1 . . C
H9 1.2798 0.1429 0.8007 0.040 Uiso calc R 1 . . H
C11 1.2846(3) 0.1817(2) 0.73084(14) 0.0410(11) Uani d . 1 . . C
H11C 1.3546 0.1665 0.7246 0.061 Uiso calc R 1 . . H
H11B 1.2848 0.2306 0.7411 0.061 Uiso calc R 1 . . H
H11A 1.2441 0.1769 0.7013 0.061 Uiso calc R 1 . . H
C10 1.2417(3) 0.0596(2) 0.75674(18) 0.0551(13) Uani d . 1 . . C
H10C 1.2182 0.0312 0.7839 0.083 Uiso calc R 1 . . H
H10B 1.3117 0.0467 0.7485 0.083 Uiso calc R 1 . . H
H10A 1.1974 0.0517 0.7288 0.083 Uiso calc R 1 . . H
O3 1.06487(17) 0.23883(13) 0.90249(8) 0.0268(6) Uani d . 1 . . O
C24 1.0470(3) 0.2396(2) 0.95391(12) 0.0329(9) Uani d . 1 . . C
H24C 1.1124 0.2402 0.9710 0.049 Uiso calc R 1 . . H
H24B 1.0087 0.1979 0.9632 0.049 Uiso calc R 1 . . H
H24A 1.0079 0.2812 0.9625 0.049 Uiso calc R 1 . . H
O2 0.70477(17) 0.25792(14) 0.86968(8) 0.0292(6) Uani d . 1 . . O
C23 0.6834(3) 0.2690(2) 0.91985(12) 0.0338(10) Uani d . 1 . . C
H23C 0.6098 0.2744 0.9244 0.051 Uiso calc R 1 . . H
H23B 0.7182 0.3113 0.9309 0.051 Uiso calc R 1 . . H
H23A 0.7075 0.2290 0.9386 0.051 Uiso calc R 1 . . H
C12 0.7393(3) 0.25496(19) 0.76763(12) 0.0245(8) Uani d . 1 . . C
H12 0.7707 0.2773 0.7386 0.029 Uiso calc R 1 . . H
S1 0.69388(7) 0.17006(5) 0.74795(3) 0.0280(2) Uani d . 1 . . S
C19 0.5888(3) 0.20668(19) 0.71849(13) 0.0287(9) Uani d . 1 . . C
H19 0.5501 0.1838 0.6942 0.034 Uiso calc R 1 . . H
C18 0.5701(3) 0.2701(2) 0.73436(12) 0.0258(9) Uani d . 1 . . C
C17 0.5017(3) 0.32460(19) 0.71326(12) 0.0277(9) Uani d . 1 . . C
H17 0.4531 0.3088 0.6877 0.033 Uiso calc R 1 . . H
C20 0.4581(3) 0.37525(19) 0.75263(13) 0.0302(9) Uani d . 1 . . C
C16 0.5759(3) 0.3850(2) 0.69919(13) 0.0322(9) Uani d . 1 . . C
H16B 0.6454 0.3694 0.6905 0.039 Uiso calc R 1 . . H
H16A 0.5483 0.4176 0.6748 0.039 Uiso calc R 1 . . H
C15 0.5652(3) 0.41042(19) 0.75165(13) 0.0274(8) Uani d . 1 . . C
H15 0.5643 0.4622 0.7556 0.033 Uiso calc R 1 . . H
C14 0.6426(3) 0.37267(18) 0.78311(13) 0.0278(9) Uani d . 1 . . C
H14B 0.6297 0.3840 0.8175 0.033 Uiso calc R 1 . . H
H14A 0.7119 0.3891 0.7749 0.033 Uiso calc R 1 . . H
C13 0.6371(2) 0.29290(18) 0.77617(12) 0.0226(8) Uani d . 1 . . C
H13 0.6067 0.2730 0.8063 0.027 Uiso calc R 1 . . H
O5 0.76143(19) 0.13751(13) 0.71389(9) 0.0344(6) Uani d . 1 . . O
O6 0.66399(19) 0.12937(13) 0.78942(9) 0.0349(6) Uani d . 1 . . O
C21 0.4172(3) 0.3457(2) 0.79979(13) 0.0366(10) Uani d . 1 . . C
H21C 0.4669 0.3131 0.8134 0.055 Uiso calc R 1 . . H
H21B 0.3530 0.3212 0.7936 0.055 Uiso calc R 1 . . H
H21A 0.4053 0.3838 0.8227 0.055 Uiso calc R 1 . . H
C22 0.3772(3) 0.4241(2) 0.73089(15) 0.0429(11) Uani d . 1 . . C
H22C 0.4025 0.4433 0.7003 0.064 Uiso calc R 1 . . H
H22B 0.3634 0.4622 0.7535 0.064 Uiso calc R 1 . . H
H22A 0.3144 0.3979 0.7250 0.064 Uiso calc R 1 . . H
C31 0.4543(3) 0.46970(18) 1.03562(12) 0.0229(8) Uani d . 1 . . C
C36 0.4932(3) 0.47540(18) 1.08250(12) 0.0226(8) Uani d . 1 . . C
C35 0.4257(3) 0.46429(17) 1.12112(12) 0.0213(8) Uani d . 1 . . C
C34 0.3251(3) 0.44635(18) 1.11299(12) 0.0233(8) Uani d . 1 . . C
H34 0.2799 0.4398 1.1394 0.028 Uiso calc R 1 . . H
C33 0.2906(3) 0.43797(19) 1.06608(12) 0.0241(8) Uani d . 1 . . C
C32 0.3535(3) 0.44980(18) 1.02596(12) 0.0232(8) Uani d . 1 . . C
O7 0.51916(18) 0.48140(12) 0.99717(8) 0.0252(6) Uani d . 1 . . O
Si2 0.55362(8) 0.55706(6) 0.97178(3) 0.0285(3) Uani d . 1 . . Si
C55 0.4434(3) 0.6169(2) 0.97031(15) 0.0414(10) Uani d . 1 . . C
H55C 0.3916 0.5987 0.9482 0.062 Uiso calc R 1 . . H
H55B 0.4657 0.6629 0.9592 0.062 Uiso calc R 1 . . H
H55A 0.4143 0.6210 1.0028 0.062 Uiso calc R 1 . . H
C56 0.6590(3) 0.5994(2) 1.00561(14) 0.0391(10) Uani d . 1 . . C
H56C 0.6778 0.6431 0.9896 0.059 Uiso calc R 1 . . H
H56B 0.7181 0.5682 1.0064 0.059 Uiso calc R 1 . . H
H56A 0.6368 0.6093 1.0387 0.059 Uiso calc R 1 . . H
C57 0.5997(3) 0.5315(2) 0.90987(13) 0.0401(11) Uani d . 1 . . C
C58 0.5108(4) 0.5076(3) 0.87759(14) 0.0511(12) Uani d . 1 . . C
H58C 0.4591 0.5443 0.8761 0.077 Uiso calc R 1 . . H
H58B 0.4805 0.4652 0.8911 0.077 Uiso calc R 1 . . H
H58A 0.5361 0.4979 0.8450 0.077 Uiso calc R 1 . . H
C59 0.6523(5) 0.5941(3) 0.88650(15) 0.0742(18) Uani d . 1 . . C
H59C 0.6061 0.6341 0.8868 0.111 Uiso calc R 1 . . H
H59B 0.6705 0.5827 0.8531 0.111 Uiso calc R 1 . . H
H59A 0.7142 0.6055 0.9047 0.111 Uiso calc R 1 . . H
C60 0.6753(3) 0.4708(3) 0.91470(16) 0.0602(14) Uani d . 1 . . C
H60C 0.6401 0.4301 0.9279 0.090 Uiso calc R 1 . . H
H60B 0.7308 0.4843 0.9364 0.090 Uiso calc R 1 . . H
H60A 0.7032 0.4594 0.8828 0.090 Uiso calc R 1 . . H
C37 0.6058(3) 0.4829(2) 1.09301(12) 0.0253(8) Uani d . 1 . . C
O10 0.63970(19) 0.53146(14) 1.11546(9) 0.0330(6) Uani d . 1 . . O
C38 0.6703(3) 0.4220(2) 1.07658(15) 0.0341(10) Uani d . 1 . . C
H38B 0.6700 0.4210 1.0408 0.041 Uiso calc R 1 . . H
H38A 0.6377 0.3785 1.0880 0.041 Uiso calc R 1 . . H
C39 0.7808(3) 0.4221(2) 1.09365(18) 0.0475(12) Uani d . 1 . . C
H39 0.7813 0.4335 1.1289 0.057 Uiso calc R 1 . . H
C41 0.8424(4) 0.4757(3) 1.0681(2) 0.0774(17) Uani d . 1 . . C
H41C 0.8095 0.5213 1.0715 0.116 Uiso calc R 1 . . H
H41B 0.8475 0.4636 1.0338 0.116 Uiso calc R 1 . . H
H41A 0.9108 0.4775 1.0823 0.116 Uiso calc R 1 . . H
C40 0.8249(4) 0.3491(3) 1.0873(2) 0.0742(17) Uani d . 1 . . C
H40C 0.7796 0.3150 1.1026 0.111 Uiso calc R 1 . . H
H40B 0.8923 0.3468 1.1025 0.111 Uiso calc R 1 . . H
H40A 0.8312 0.3385 1.0528 0.111 Uiso calc R 1 . . H
O9 0.46744(18) 0.47050(13) 1.16611(7) 0.0268(6) Uani d . 1 . . O
C54 0.4043(3) 0.4520(2) 1.20642(12) 0.0300(9) Uani d . 1 . . C
H54C 0.4429 0.4576 1.2365 0.045 Uiso calc R 1 . . H
H54B 0.3824 0.4034 1.2032 0.045 Uiso calc R 1 . . H
H54A 0.3443 0.4824 1.2071 0.045 Uiso calc R 1 . . H
O8 0.19289(18) 0.41781(13) 1.05666(8) 0.0306(6) Uani d . 1 . . O
C53 0.1243(3) 0.4074(2) 1.09664(13) 0.0336(10) Uani d . 1 . . C
H53C 0.0583 0.3911 1.0845 0.050 Uiso calc R 1 . . H
H53B 0.1150 0.4514 1.1140 0.050 Uiso calc R 1 . . H
H53A 0.1529 0.3725 1.1187 0.050 Uiso calc R 1 . . H
C42 0.3224(3) 0.43556(19) 0.97412(12) 0.0249(8) Uani d . 1 . . C
H42 0.3671 0.4652 0.9533 0.030 Uiso calc R 1 . . H
S2 0.34857(7) 0.34536(5) 0.95743(3) 0.0236(2) Uani d . 1 . . S
C49 0.2644(3) 0.34616(19) 0.90881(11) 0.0248(8) Uani d . 1 . . C
H49 0.2628 0.3120 0.8840 0.030 Uiso calc R 1 . . H
C48 0.2029(3) 0.40058(18) 0.91099(11) 0.0221(8) Uani d . 1 . . C
C47 0.1343(3) 0.4267(2) 0.87179(12) 0.0300(9) Uani d . 1 . . C
H47 0.1197 0.3937 0.8447 0.036 Uiso calc R 1 . . H
C50 0.0428(3) 0.4689(2) 0.89135(13) 0.0328(9) Uani d . 1 . . C
C46 0.1830(4) 0.4978(2) 0.85761(15) 0.0491(12) Uani d . 1 . . C
H46B 0.2576 0.5002 0.8626 0.059 Uiso calc R 1 . . H
H46A 0.1636 0.5148 0.8251 0.059 Uiso calc R 1 . . H
C45 0.1195(3) 0.5289(2) 0.89930(16) 0.0453(11) Uani d . 1 . . C
H45 0.0918 0.5765 0.8929 0.054 Uiso calc R 1 . . H
C44 0.1788(3) 0.5217(2) 0.94644(17) 0.0511(12) Uani d . 1 . . C
H44B 0.1355 0.5375 0.9736 0.061 Uiso calc R 1 . . H
H44A 0.2396 0.5521 0.9452 0.061 Uiso calc R 1 . . H
C43 0.2127(3) 0.44593(19) 0.95575(12) 0.0265(8) Uani d . 1 . . C
H43 0.1660 0.4262 0.9808 0.032 Uiso calc R 1 . . H
O11 0.45245(17) 0.33716(13) 0.94159(8) 0.0317(6) Uani d . 1 . . O
O12 0.31446(18) 0.29916(13) 0.99505(8) 0.0312(6) Uani d . 1 . . O
C51 -0.0203(3) 0.4417(3) 0.93319(15) 0.0498(12) Uani d . 1 . . C
H51C -0.0578 0.4001 0.9229 0.075 Uiso calc R 1 . . H
H51B -0.0687 0.4776 0.9435 0.075 Uiso calc R 1 . . H
H51A 0.0247 0.4297 0.9602 0.075 Uiso calc R 1 . . H
C52 -0.0329(3) 0.4864(3) 0.85011(15) 0.0506(12) Uani d . 1 . . C
H52C 0.0050 0.5023 0.8217 0.076 Uiso calc R 1 . . H
H52B -0.0794 0.5232 0.8608 0.076 Uiso calc R 1 . . H
H52A -0.0721 0.4446 0.8418 0.076 Uiso calc R 1 . . H
C61 0.5867(4) 0.2999(3) 0.5811(2) 0.0817(18) Uani d . 1 . . C
H61C 0.6048 0.2976 0.5468 0.123 Uiso calc R 1 . . H
H61B 0.6285 0.2666 0.5993 0.123 Uiso calc R 1 . . H
H61A 0.5991 0.3471 0.5933 0.123 Uiso calc R 1 . . H
O13 0.4818(3) 0.28279(17) 0.58694(11) 0.0621(9) Uani d . 1 . . O
C62 0.4107(5) 0.3235(3) 0.56050(17) 0.0670(16) Uani d . 1 . . C
C63 0.4144(5) 0.3993(3) 0.57478(18) 0.0782(18) Uani d . 1 . . C
H63C 0.3600 0.4247 0.5582 0.117 Uiso calc R 1 . . H
H63B 0.4806 0.4190 0.5656 0.117 Uiso calc R 1 . . H
H63A 0.4052 0.4035 0.6098 0.117 Uiso calc R 1 . . H
C64 0.3068(4) 0.2908(3) 0.5773(3) 0.096(2) Uani d . 1 . . C
H64C 0.2502 0.3166 0.5627 0.145 Uiso calc R 1 . . H
H64B 0.3017 0.2935 0.6126 0.145 Uiso calc R 1 . . H
H64A 0.3036 0.2420 0.5671 0.145 Uiso calc R 1 . . H
C65 0.4224(5) 0.3132(3) 0.50749(17) 0.094(2) Uani d . 1 . . C
H65C 0.3673 0.3375 0.4905 0.141 Uiso calc R 1 . . H
H65B 0.4192 0.2633 0.5000 0.141 Uiso calc R 1 . . H
H65A 0.4882 0.3319 0.4970 0.141 Uiso calc R 1 . . H

loop_
_atom_site_aniso_label
_atom_site_aniso_U_11
_atom_site_aniso_U_22
_atom_site_aniso_U_33
_atom_site_aniso_U_12
_atom_site_aniso_U_13
_atom_site_aniso_U_23
C1 0.026(2) 0.0155(18) 0.0185(17) -0.0016(15) -0.0011(15) -0.0004(15)
C6 0.0208(18) 0.0182(19) 0.0194(17) -0.0013(15) 0.0005(14) 0.0014(15)
C5 0.0212(19) 0.0185(19) 0.0221(18) -0.0009(16) -0.0018(15) 0.0020(15)
C4 0.0243(19) 0.026(2) 0.0160(17) 0.0002(17) 0.0020(14) 0.0023(15)
C3 0.0225(19) 0.024(2) 0.0271(19) -0.0009(17) 0.0041(16) 0.0023(16)
C2 0.0215(19) 0.0208(19) 0.0219(18) -0.0032(16) 0.0000(14) -0.0007(15)
O1 0.0271(13) 0.0289(14) 0.0146(12) -0.0039(11) 0.0028(10) -0.0001(10)
Si1 0.0268(5) 0.0273(6) 0.0164(5) -0.0030(4) 0.0011(4) 0.0005(4)
C25 0.033(2) 0.030(2) 0.0217(19) 0.0001(17) 0.0034(16) 0.0058(17)
C26 0.035(2) 0.031(2) 0.037(2) -0.0038(18) 0.0016(18) 0.0057(19)
C27 0.037(2) 0.035(2) 0.0139(17) -0.0034(19) 0.0010(16) 0.0017(16)
C28 0.046(3) 0.080(4) 0.020(2) -0.016(3) -0.0027(19) -0.002(2)
C29 0.045(2) 0.048(3) 0.0169(18) -0.001(2) 0.0068(17) 0.0015(18)
C30 0.073(3) 0.034(3) 0.027(2) -0.001(2) -0.001(2) -0.0080(19)
C7 0.027(2) 0.026(2) 0.0138(17) -0.0019(17) 0.0007(14) 0.0007(15)
O4 0.0248(14) 0.0366(16) 0.0236(13) -0.0063(12) 0.0008(11) -0.0070(12)
C8 0.027(2) 0.024(2) 0.0294(19) -0.0007(17) 0.0053(16) -0.0028(17)
C9 0.029(2) 0.031(2) 0.041(2) 0.0046(18) 0.0057(18) -0.0033(18)
C11 0.034(2) 0.045(3) 0.044(2) 0.001(2) 0.0134(19) -0.008(2)
C10 0.048(3) 0.035(3) 0.082(4) 0.010(2) 0.016(3) -0.007(3)
O3 0.0227(13) 0.0407(16) 0.0169(12) 0.0008(12) -0.0002(10) -0.0004(11)
C24 0.036(2) 0.044(3) 0.0187(18) 0.0021(19) -0.0020(17) 0.0039(18)
O2 0.0216(13) 0.0463(17) 0.0196(13) 0.0038(12) 0.0044(10) 0.0045(12)
C23 0.027(2) 0.048(3) 0.0263(19) 0.0098(19) 0.0063(16) 0.0025(18)
C12 0.0242(19) 0.030(2) 0.0190(18) -0.0015(17) 0.0016(15) 0.0010(16)
S1 0.0287(5) 0.0284(5) 0.0269(5) -0.0011(4) -0.0012(4) -0.0028(4)
C19 0.028(2) 0.032(2) 0.026(2) -0.0071(17) -0.0046(16) 0.0005(18)
C18 0.022(2) 0.035(2) 0.0200(18) -0.0036(17) 0.0001(15) 0.0007(17)
C17 0.024(2) 0.034(2) 0.0253(19) 0.0003(17) -0.0071(15) 0.0013(17)
C20 0.0208(19) 0.035(2) 0.035(2) -0.0012(17) 0.0006(17) 0.0024(18)
C16 0.027(2) 0.038(2) 0.031(2) 0.0005(18) -0.0020(17) 0.0096(18)
C15 0.025(2) 0.020(2) 0.038(2) -0.0007(16) -0.0018(18) 0.0013(18)
C14 0.025(2) 0.032(2) 0.0262(19) -0.0016(17) -0.0008(16) -0.0003(17)
C13 0.0198(19) 0.029(2) 0.0193(17) -0.0016(16) 0.0015(14) -0.0005(16)
O5 0.0345(15) 0.0346(16) 0.0341(14) 0.0017(12) 0.0011(12) -0.0100(12)
O6 0.0389(16) 0.0343(16) 0.0315(14) -0.0075(13) 0.0003(12) 0.0046(12)
C21 0.027(2) 0.041(3) 0.042(2) -0.0006(19) 0.0067(18) -0.006(2)
C22 0.028(2) 0.045(3) 0.056(3) 0.0065(19) -0.005(2) -0.001(2)
C31 0.027(2) 0.0204(19) 0.0213(18) 0.0015(16) 0.0039(15) -0.0007(16)
C36 0.026(2) 0.0220(19) 0.0201(17) 0.0002(16) 0.0008(15) -0.0011(15)
C35 0.030(2) 0.0158(19) 0.0176(17) 0.0006(16) -0.0017(15) -0.0019(15)
C34 0.025(2) 0.025(2) 0.0202(18) 0.0023(16) 0.0023(15) -0.0014(16)
C33 0.022(2) 0.022(2) 0.028(2) -0.0006(16) -0.0038(16) 0.0009(16)
C32 0.0230(19) 0.023(2) 0.0238(18) 0.0034(16) -0.0023(16) -0.0009(15)
O7 0.0272(13) 0.0301(14) 0.0184(12) -0.0038(12) 0.0033(10) -0.0016(11)
Si2 0.0345(6) 0.0297(6) 0.0211(5) -0.0037(5) 0.0023(4) -0.0006(5)
C55 0.047(3) 0.034(2) 0.044(2) -0.005(2) -0.006(2) 0.001(2)
C56 0.045(3) 0.036(2) 0.036(2) -0.009(2) 0.0009(19) 0.0010(19)
C57 0.050(3) 0.044(3) 0.027(2) -0.013(2) 0.0066(19) -0.0079(19)
C58 0.063(3) 0.066(3) 0.024(2) -0.004(3) 0.000(2) -0.014(2)
C59 0.116(5) 0.080(4) 0.026(2) -0.051(4) 0.025(3) -0.005(2)
C60 0.051(3) 0.087(4) 0.043(3) 0.010(3) 0.014(2) -0.023(3)
C37 0.029(2) 0.029(2) 0.0188(18) -0.0066(18) 0.0012(16) 0.0022(17)
O10 0.0324(15) 0.0368(17) 0.0298(14) -0.0045(13) -0.0039(12) -0.0105(13)
C38 0.028(2) 0.032(2) 0.042(2) -0.0024(18) -0.0012(18) -0.0054(19)
C39 0.028(2) 0.036(3) 0.078(3) -0.0005(19) 0.006(2) -0.002(2)
C41 0.046(3) 0.064(4) 0.123(5) 0.010(3) 0.010(3) 0.023(3)
C40 0.041(3) 0.046(3) 0.136(5) 0.005(2) 0.008(3) 0.005(3)
O9 0.0276(14) 0.0382(16) 0.0145(12) -0.0054(12) -0.0002(10) -0.0004(11)
C54 0.038(2) 0.038(2) 0.0138(17) -0.0044(18) 0.0005(16) -0.0011(17)
O8 0.0207(13) 0.0454(17) 0.0256(13) -0.0054(12) 0.0000(11) 0.0021(12)
C53 0.023(2) 0.045(3) 0.033(2) -0.0031(18) 0.0032(17) 0.0046(19)
C42 0.023(2) 0.031(2) 0.0205(18) -0.0026(16) -0.0020(15) -0.0016(16)
S2 0.0255(5) 0.0259(5) 0.0195(4) 0.0012(4) -0.0013(4) -0.0008(4)
C49 0.029(2) 0.027(2) 0.0193(18) -0.0028(17) -0.0029(15) -0.0029(16)
C48 0.026(2) 0.025(2) 0.0146(17) -0.0036(17) -0.0039(15) 0.0032(15)
C47 0.032(2) 0.040(2) 0.0180(18) 0.0057(19) -0.0081(16) -0.0026(17)
C50 0.031(2) 0.042(3) 0.025(2) 0.0089(19) -0.0094(17) -0.0020(18)
C46 0.049(3) 0.056(3) 0.042(3) 0.002(2) -0.003(2) 0.028(2)
C45 0.051(3) 0.031(3) 0.054(3) 0.013(2) -0.017(2) 0.000(2)
C44 0.043(3) 0.043(3) 0.067(3) 0.013(2) -0.027(2) -0.016(2)
C43 0.028(2) 0.030(2) 0.0215(18) 0.0066(17) -0.0039(16) -0.0031(17)
O11 0.0206(13) 0.0382(16) 0.0364(14) 0.0070(12) 0.0029(11) -0.0052(12)
O12 0.0366(15) 0.0353(16) 0.0217(13) 0.0002(12) 0.0002(11) 0.0079(11)
C51 0.032(2) 0.077(3) 0.040(2) 0.011(2) -0.002(2) 0.006(2)
C52 0.048(3) 0.064(3) 0.040(2) 0.016(2) -0.018(2) 0.002(2)
C61 0.066(4) 0.086(4) 0.094(4) -0.015(3) 0.009(3) -0.025(4)
O13 0.073(2) 0.062(2) 0.0521(19) 0.0062(19) -0.0130(18) 0.0058(17)
C62 0.102(4) 0.051(3) 0.047(3) 0.030(3) -0.023(3) -0.005(2)
C63 0.125(5) 0.049(3) 0.061(3) 0.012(3) -0.021(3) -0.020(3)
C64 0.071(4) 0.092(5) 0.127(6) 0.010(4) -0.005(4) -0.001(4)
C65 0.180(7) 0.059(4) 0.042(3) 0.039(4) -0.023(4) -0.010(3)

loop_
_atom_type_symbol
_atom_type_description
_atom_type_scat_dispersion_real
_atom_type_scat_dispersion_imag
_atom_type_scat_source
C C 0.0033 0.0016 'International Tables Vol C Tables 4.2.6.8 and 6.1.1.4'
H H 0.0000 0.0000 'International Tables Vol C Tables 4.2.6.8 and 6.1.1.4'
O O 0.0106 0.0060 'International Tables Vol C Tables 4.2.6.8 and 6.1.1.4'
Si Si 0.0817 0.0704 'International Tables Vol C Tables 4.2.6.8 and 6.1.1.4'
S S 0.1246 0.1234 'International Tables Vol C Tables 4.2.6.8 and 6.1.1.4'

loop_
_geom_angle_atom_site_label_1
_geom_angle_atom_site_label_2
_geom_angle_atom_site_label_3
_geom_angle
O1 C1 C6 118.4(3)
O1 C1 C2 119.0(3)
C6 C1 C2 122.6(3)
C1 C6 C5 118.1(3)
C1 C6 C7 122.7(3)
C5 C6 C7 118.8(3)
O3 C5 C4 123.2(3)
O3 C5 C6 115.4(3)
C4 C5 C6 121.3(3)
C5 C4 C3 119.0(3)
O2 C3 C4 121.4(3)
O2 C3 C2 115.9(3)
C4 C3 C2 122.7(3)
C3 C2 C1 116.3(3)
C3 C2 C12 125.0(3)
C1 C2 C12 118.7(3)
C1 O1 Si1 128.7(2)
O1 Si1 C26 112.11(15)
O1 Si1 C25 110.03(14)
C26 Si1 C25 106.53(18)
O1 Si1 C27 102.93(14)
C26 Si1 C27 110.78(17)
C25 Si1 C27 114.60(17)
C30 C27 C29 109.2(3)
C30 C27 C28 109.6(3)
C29 C27 C28 108.8(3)
C30 C27 Si1 109.6(2)
C29 C27 Si1 109.1(3)
C28 C27 Si1 110.6(3)
O4 C7 C8 122.5(3)
O4 C7 C6 120.9(3)
C8 C7 C6 116.3(3)
C7 C8 C9 116.6(3)
C8 C9 C10 109.0(3)
C8 C9 C11 113.0(3)
C10 C9 C11 110.4(3)
C5 O3 C24 118.2(3)
C3 O2 C23 118.5(3)
C2 C12 C13 122.2(3)
C2 C12 S1 114.3(2)
C13 C12 S1 100.6(2)
O5 S1 O6 117.01(16)
O5 S1 C19 110.85(17)
O6 S1 C19 111.94(16)
O5 S1 C12 112.56(16)
O6 S1 C12 109.64(15)
C19 S1 C12 92.16(17)
C18 C19 S1 111.3(3)
C19 C18 C17 128.9(3)
C19 C18 C13 114.4(3)
C17 C18 C13 116.3(3)
C18 C17 C16 104.0(3)
C18 C17 C20 112.4(3)
C16 C17 C20 86.6(3)
C21 C20 C22 108.6(3)
C21 C20 C15 119.6(3)
C22 C20 C15 110.5(3)
C21 C20 C17 119.6(3)
C22 C20 C17 111.0(3)
C15 C20 C17 85.8(3)
C15 C16 C17 86.7(3)
C14 C15 C16 109.1(3)
C14 C15 C20 112.7(3)
C16 C15 C20 87.8(3)
C15 C14 C13 111.7(3)
C18 C13 C12 104.5(3)
C18 C13 C14 114.0(3)
C12 C13 C14 116.5(3)
O7 C31 C36 118.5(3)
O7 C31 C32 118.6(3)
C36 C31 C32 122.8(3)
C31 C36 C35 117.6(3)
C31 C36 C37 122.8(3)
C35 C36 C37 119.0(3)
O9 C35 C34 123.6(3)
O9 C35 C36 115.3(3)
C34 C35 C36 121.1(3)
C35 C34 C33 119.6(3)
O8 C33 C34 121.3(3)
O8 C33 C32 116.6(3)
C34 C33 C32 122.1(3)
C33 C32 C31 116.7(3)
C33 C32 C42 124.2(3)
C31 C32 C42 118.9(3)
C31 O7 Si2 129.1(2)
O7 Si2 C55 109.68(16)
O7 Si2 C56 111.67(16)
C55 Si2 C56 108.78(19)
O7 Si2 C57 104.04(16)
C55 Si2 C57 113.18(19)
C56 Si2 C57 109.46(18)
C59 C57 C60 109.9(4)
C59 C57 C58 109.4(4)
C60 C57 C58 108.3(4)
C59 C57 Si2 109.0(3)
C60 C57 Si2 109.0(3)
C58 C57 Si2 111.2(3)
O10 C37 C36 122.2(3)
O10 C37 C38 123.1(3)
C36 C37 C38 114.5(3)
C37 C38 C39 116.0(3)
C41 C39 C38 111.8(4)
C41 C39 C40 112.0(4)
C38 C39 C40 108.9(4)
C35 O9 C54 117.1(3)
C33 O8 C53 118.7(3)
C32 C42 C43 122.7(3)
C32 C42 S2 111.1(2)
C43 C42 S2 102.4(2)
O12 S2 O11 116.56(15)
O12 S2 C49 111.51(16)
O11 S2 C49 111.51(15)
O12 S2 C42 110.09(15)
O11 S2 C42 111.02(16)
C49 S2 C42 93.88(17)
C48 C49 S2 111.0(3)
C49 C48 C47 126.8(3)
C49 C48 C43 116.0(3)
C47 C48 C43 116.7(3)
C48 C47 C50 112.9(3)
C48 C47 C46 103.3(3)
C50 C47 C46 87.0(3)
C51 C50 C45 120.3(3)
C51 C50 C47 120.7(3)
C45 C50 C47 86.2(3)
C51 C50 C52 106.6(3)
C45 C50 C52 111.2(3)
C47 C50 C52 110.7(3)
C45 C46 C47 85.9(3)
C44 C45 C46 109.2(3)
C44 C45 C50 112.7(4)
C46 C45 C50 87.6(3)
C45 C44 C43 112.1(3)
C48 C43 C42 105.9(3)
C48 C43 C44 112.3(3)
C42 C43 C44 116.6(3)
C62 O13 C61 116.8(4)
O13 C62 C65 111.5(4)
O13 C62 C63 112.0(4)
C65 C62 C63 112.5(5)
O13 C62 C64 101.4(4)
C65 C62 C64 109.1(5)
C63 C62 C64 109.6(5)

loop_
_geom_bond_atom_site_label_1
_geom_bond_atom_site_label_2
_geom_bond_site_symmetry_2
_geom_bond_distance
_geom_bond_publ_flag
C1 O1 . 1.373(4) ?
C1 C6 . 1.395(4) ?
C1 C2 . 1.416(4) ?
C6 C5 . 1.402(4) ?
C6 C7 . 1.512(5) ?
C5 O3 . 1.366(4) ?
C5 C4 . 1.385(5) ?
C4 C3 . 1.394(5) ?
C3 O2 . 1.371(4) ?
C3 C2 . 1.398(4) ?
C2 C12 . 1.503(4) ?
O1 Si1 . 1.684(2) ?
Si1 C26 . 1.852(4) ?
Si1 C25 . 1.854(4) ?
Si1 C27 . 1.885(3) ?
C27 C30 . 1.529(5) ?
C27 C29 . 1.536(5) ?
C27 C28 . 1.539(5) ?
C7 O4 . 1.214(4) ?
C7 C8 . 1.501(5) ?
C8 C9 . 1.526(5) ?
C9 C10 . 1.530(5) ?
C9 C11 . 1.532(5) ?
O3 C24 . 1.442(4) ?
O2 C23 . 1.433(4) ?
C12 C13 . 1.545(5) ?
C12 S1 . 1.819(4) ?
S1 O5 . 1.437(3) ?
S1 O6 . 1.443(3) ?
S1 C19 . 1.750(4) ?
C19 C18 . 1.318(5) ?
C18 C17 . 1.497(5) ?
C18 C13 . 1.518(5) ?
C17 C16 . 1.564(5) ?
C17 C20 . 1.568(5) ?
C20 C21 . 1.521(5) ?
C20 C22 . 1.539(5) ?
C20 C15 . 1.560(5) ?
C16 C15 . 1.538(5) ?
C15 C14 . 1.522(5) ?
C14 C13 . 1.546(5) ?
C31 O7 . 1.381(4) ?
C31 C36 . 1.398(4) ?
C31 C32 . 1.404(5) ?
C36 C35 . 1.405(5) ?
C36 C37 . 1.514(5) ?
C35 O9 . 1.365(4) ?
C35 C34 . 1.384(5) ?
C34 C33 . 1.384(5) ?
C33 O8 . 1.365(4) ?
C33 C32 . 1.402(5) ?
C32 C42 . 1.516(4) ?
O7 Si2 . 1.676(3) ?
Si2 C55 . 1.849(4) ?
Si2 C56 . 1.858(4) ?
Si2 C57 . 1.882(4) ?
C57 C59 . 1.529(6) ?
C57 C60 . 1.537(6) ?
C57 C58 . 1.541(6) ?
C37 O10 . 1.205(4) ?
C37 C38 . 1.514(5) ?
C38 C39 . 1.525(5) ?
C39 C41 . 1.487(6) ?
C39 C40 . 1.528(6) ?
O9 C54 . 1.434(4) ?
O8 C53 . 1.440(4) ?
C42 C43 . 1.540(5) ?
C42 S2 . 1.825(4) ?
S2 O12 . 1.439(2) ?
S2 O11 . 1.441(2) ?
S2 C49 . 1.742(3) ?
C49 C48 . 1.321(5) ?
C48 C47 . 1.496(5) ?
C48 C43 . 1.519(5) ?
C47 C50 . 1.547(5) ?
C47 C46 . 1.557(6) ?
C50 C51 . 1.517(5) ?
C50 C45 . 1.546(6) ?
C50 C52 . 1.550(5) ?
C46 C45 . 1.543(6) ?
C45 C44 . 1.525(6) ?
C44 C43 . 1.542(5) ?
C61 O13 . 1.426(6) ?
O13 C62 . 1.420(5) ?
C62 C65 . 1.488(6) ?
C62 C63 . 1.510(7) ?
C62 C64 . 1.573(8) ?

loop_
_geom_torsion_atom_site_label_1
_geom_torsion_atom_site_label_2
_geom_torsion_atom_site_label_3
_geom_torsion_atom_site_label_4
_geom_torsion
O1 C1 C6 C5 178.8(3)
C2 C1 C6 C5 -2.5(5)
O1 C1 C6 C7 -8.6(5)
C2 C1 C6 C7 170.1(3)
C1 C6 C5 O3 -179.9(3)
C7 C6 C5 O3 7.3(5)
C1 C6 C5 C4 2.1(5)
C7 C6 C5 C4 -170.8(3)
O3 C5 C4 C3 -178.8(3)
C6 C5 C4 C3 -0.9(5)
C5 C4 C3 O2 179.8(3)
C5 C4 C3 C2 -0.1(5)
O2 C3 C2 C1 179.9(3)
C4 C3 C2 C1 -0.3(5)
O2 C3 C2 C12 -0.9(5)
C4 C3 C2 C12 178.9(3)
O1 C1 C2 C3 -179.7(3)
C6 C1 C2 C3 1.6(5)
O1 C1 C2 C12 1.1(5)
C6 C1 C2 C12 -177.7(3)
C6 C1 O1 Si1 -84.6(4)
C2 C1 O1 Si1 96.6(3)
C1 O1 Si1 C26 72.2(3)
C1 O1 Si1 C25 -46.1(3)
C1 O1 Si1 C27 -168.7(3)
O1 Si1 C27 C30 -47.4(3)
C26 Si1 C27 C30 72.6(3)
C25 Si1 C27 C30 -166.9(3)
O1 Si1 C27 C29 -166.9(2)
C26 Si1 C27 C29 -46.9(3)
C25 Si1 C27 C29 73.6(3)
O1 Si1 C27 C28 73.5(3)
C26 Si1 C27 C28 -166.5(3)
C25 Si1 C27 C28 -45.9(3)
C1 C6 C7 O4 123.9(4)
C5 C6 C7 O4 -63.6(5)
C1 C6 C7 C8 -61.4(4)
C5 C6 C7 C8 111.1(4)
O4 C7 C8 C9 0.0(5)
C6 C7 C8 C9 -174.7(3)
C7 C8 C9 C10 167.6(3)
C7 C8 C9 C11 -69.2(4)
C4 C5 O3 C24 -1.0(5)
C6 C5 O3 C24 -179.0(3)
C4 C3 O2 C23 8.9(5)
C2 C3 O2 C23 -171.3(3)
C3 C2 C12 C13 30.0(5)
C1 C2 C12 C13 -150.8(3)
C3 C2 C12 S1 -91.5(4)
C1 C2 C12 S1 87.7(3)
C2 C12 S1 O5 -79.1(3)
C13 C12 S1 O5 148.1(2)
C2 C12 S1 O6 53.0(3)
C13 C12 S1 O6 -79.8(2)
C2 C12 S1 C19 167.2(3)
C13 C12 S1 C19 34.5(2)
O5 S1 C19 C18 -134.1(3)
O6 S1 C19 C18 93.3(3)
C12 S1 C19 C18 -18.9(3)
S1 C19 C18 C17 167.2(3)
S1 C19 C18 C13 -4.8(4)
C19 C18 C17 C16 -116.3(4)
C13 C18 C17 C16 55.5(4)
C19 C18 C17 C20 151.6(4)
C13 C18 C17 C20 -36.6(4)
C18 C17 C20 C21 -44.7(4)
C16 C17 C20 C21 -148.4(3)
C18 C17 C20 C22 -172.3(3)
C16 C17 C20 C22 83.9(3)
C18 C17 C20 C15 77.3(3)
C16 C17 C20 C15 -26.5(2)
C18 C17 C16 C15 -85.4(3)
C20 C17 C16 C15 26.8(2)
C17 C16 C15 C14 86.3(3)
C17 C16 C15 C20 -27.0(2)
C21 C20 C15 C14 39.0(5)
C22 C20 C15 C14 166.2(3)
C17 C20 C15 C14 -82.9(3)
C21 C20 C15 C16 148.8(3)
C22 C20 C15 C16 -84.0(3)
C17 C20 C15 C16 26.9(3)
C16 C15 C14 C13 -51.3(4)
C20 C15 C14 C13 44.5(4)
C19 C18 C13 C12 31.5(4)
C17 C18 C13 C12 -141.5(3)
C19 C18 C13 C14 159.8(3)
C17 C18 C13 C14 -13.2(4)
C2 C12 C13 C18 -168.4(3)
S1 C12 C13 C18 -40.6(3)
C2 C12 C13 C14 64.8(4)
S1 C12 C13 C14 -167.4(2)
C15 C14 C13 C18 9.6(4)
C15 C14 C13 C12 131.6(3)
O7 C31 C36 C35 179.1(3)
C32 C31 C36 C35 -3.6(5)
O7 C31 C36 C37 -9.6(5)
C32 C31 C36 C37 167.7(3)
C31 C36 C35 O9 -180.0(3)
C37 C36 C35 O9 8.4(5)
C31 C36 C35 C34 1.9(5)
C37 C36 C35 C34 -169.8(3)
O9 C35 C34 C33 -176.9(3)
C36 C35 C34 C33 1.2(5)
C35 C34 C33 O8 177.6(3)
C35 C34 C33 C32 -2.6(5)
O8 C33 C32 C31 -179.2(3)
C34 C33 C32 C31 0.9(5)
O8 C33 C32 C42 -5.6(5)
C34 C33 C32 C42 174.6(3)
O7 C31 C32 C33 179.5(3)
C36 C31 C32 C33 2.3(5)
O7 C31 C32 C42 5.5(5)
C36 C31 C32 C42 -171.8(3)
C36 C31 O7 Si2 -83.4(4)
C32 C31 O7 Si2 99.2(3)
C31 O7 Si2 C55 -37.9(3)
C31 O7 Si2 C56 82.8(3)
C31 O7 Si2 C57 -159.3(3)
O7 Si2 C57 C59 -169.2(3)
C55 Si2 C57 C59 71.8(4)
C56 Si2 C57 C59 -49.8(4)
O7 Si2 C57 C60 -49.2(3)
C55 Si2 C57 C60 -168.2(3)
C56 Si2 C57 C60 70.2(3)
O7 Si2 C57 C58 70.1(3)
C55 Si2 C57 C58 -48.9(4)
C56 Si2 C57 C58 -170.5(3)
C31 C36 C37 O10 122.7(4)
C35 C36 C37 O10 -66.1(5)
C31 C36 C37 C38 -61.9(5)
C35 C36 C37 C38 109.3(4)
O10 C37 C38 C39 4.9(6)
C36 C37 C38 C39 -170.4(3)
C37 C38 C39 C41 -72.6(5)
C37 C38 C39 C40 163.1(4)
C34 C35 O9 C54 4.9(5)
C36 C35 O9 C54 -173.2(3)
C34 C33 O8 C53 2.0(5)
C32 C33 O8 C53 -177.9(3)
C33 C32 C42 C43 34.8(5)
C31 C32 C42 C43 -151.7(3)
C33 C32 C42 S2 -86.7(4)
C31 C32 C42 S2 86.9(3)
C32 C42 S2 O12 45.6(3)
C43 C42 S2 O12 -87.1(2)
C32 C42 S2 O11 -85.0(3)
C43 C42 S2 O11 142.3(2)
C32 C42 S2 C49 160.2(3)
C43 C42 S2 C49 27.5(2)
O12 S2 C49 C48 98.8(3)
O11 S2 C49 C48 -129.0(3)
C42 S2 C49 C48 -14.6(3)
S2 C49 C48 C47 167.7(3)
S2 C49 C48 C43 -4.5(4)
C49 C48 C47 C50 155.5(4)
C43 C48 C47 C50 -32.4(5)
C49 C48 C47 C46 -112.1(4)
C43 C48 C47 C46 60.0(4)
C48 C47 C50 C51 -47.1(5)
C46 C47 C50 C51 -150.2(4)
C48 C47 C50 C45 76.2(3)
C46 C47 C50 C45 -27.0(3)
C48 C47 C50 C52 -172.6(3)
C46 C47 C50 C52 84.2(4)
C48 C47 C46 C45 -85.8(3)
C50 C47 C46 C45 27.0(3)
C47 C46 C45 C44 86.2(4)
C47 C46 C45 C50 -27.0(3)
C51 C50 C45 C44 41.1(5)
C47 C50 C45 C44 -82.6(4)
C52 C50 C45 C44 166.7(3)
C51 C50 C45 C46 150.9(4)
C47 C50 C45 C46 27.2(3)
C52 C50 C45 C46 -83.5(3)
C46 C45 C44 C43 -53.6(5)
C50 C45 C44 C43 42.0(5)
C49 C48 C43 C42 25.8(4)
C47 C48 C43 C42 -147.2(3)
C49 C48 C43 C44 154.1(3)
C47 C48 C43 C44 -18.9(5)
C32 C42 C43 C48 -157.8(3)
S2 C42 C43 C48 -32.4(3)
C32 C42 C43 C44 76.5(5)
S2 C42 C43 C44 -158.1(3)
C45 C44 C43 C48 14.2(5)
C45 C44 C43 C42 136.7(4)
C61 O13 C62 C65 65.4(6)
C61 O13 C62 C63 -61.7(6)
C61 O13 C62 C64 -178.5(4)

loop_
_cod_related_entry_id
_cod_related_entry_database
_cod_related_entry_code
1 ChemSpider 30652222
